data_7229433
loop_
_publ_author_name
'Goswami, Soumyabrata'
'Tripuramallu, Bharat Kumar'
'Goldberg, Israel'

_publ_section_title
;
 New meso-substituted trans-A2B2 porphyrins: Synthesis and structure of
 their metal-mediated supramolecular assemblies&#x2020;
;
_journal_name_full CrystEngComm
_journal_paper_doi 10.1039/C7CE01642E
_journal_year 2017
_chemical_formula_moiety 'C42 H24 Co N8 O4'
_chemical_formula_sum 'C42 H24 Co N8 O4'
_chemical_formula_weight 763.62
_chemical_properties_physical Air-sensitive,Moisture-sensitive
_space_group_crystal_system trigonal
_space_group_IT_number 148
_space_group_name_Hall '-R 3'
_space_group_name_H-M_alt 'R -3 :H'
_symmetry_space_group_name_Hall '-R 3'
_symmetry_space_group_name_H-M 'R -3 :H'
_atom_sites_solution_hydrogens geom
_atom_sites_solution_primary direct
_atom_sites_solution_secondary difmap
_audit_creation_method SHELXL-2014/7
_audit_update_record
;
2017-09-11 deposited with the CCDC.
2017-10-30 downloaded from the CCDC.
;
_cell_angle_alpha 90
_cell_angle_beta 90
_cell_angle_gamma 120
_cell_formula_units_Z 9
_cell_length_a 32.7506(17)
_cell_length_b 32.7506(17)
_cell_length_c 9.1292(4)
_cell_measurement_reflns_used 2456
_cell_measurement_temperature 110(2)
_cell_measurement_theta_max 25.1
_cell_measurement_theta_min 2.34
_cell_volume 8480.1(7)
_computing_cell_refinement 'Saint, Bruker-AXS'
_computing_data_collection 'Apex2, Bruker-AXS'
_computing_data_reduction 'Saint, Bruker-AXS'
_computing_structure_refinement 'SHELXL-2014/7 (Sheldrick, 2015)'
_computing_structure_solution 'SHELXT-2014 (Sheldrick, 2015)'
_diffrn_ambient_temperature 110(2)
_diffrn_detector_area_resol_mean 1.75
_diffrn_measured_fraction_theta_full 0.993
_diffrn_measured_fraction_theta_max 0.993
_diffrn_measurement_device_type 'ApexDuo, Bruker-AXS'
_diffrn_measurement_method '1 deg. \f and \w scans'
_diffrn_radiation_type MoK\a
_diffrn_radiation_wavelength 0.71073
_diffrn_reflns_av_R_equivalents 0.0466
_diffrn_reflns_av_unetI/netI 0.0666
_diffrn_reflns_Laue_measured_fraction_full 0.993
_diffrn_reflns_Laue_measured_fraction_max 0.993
_diffrn_reflns_limit_h_max 23
_diffrn_reflns_limit_h_min -38
_diffrn_reflns_limit_k_max 39
_diffrn_reflns_limit_k_min -13
_diffrn_reflns_limit_l_max 10
_diffrn_reflns_limit_l_min -10
_diffrn_reflns_number 8027
_diffrn_reflns_point_group_measured_fraction_full 0.993
_diffrn_reflns_point_group_measured_fraction_max 0.993
_diffrn_reflns_theta_full 25.106
_diffrn_reflns_theta_max 25.106
_diffrn_reflns_theta_min 2.344
_diffrn_source 'ImuS micro-focus'
_exptl_absorpt_coefficient_mu 0.509
_exptl_absorpt_correction_T_max 0.960
_exptl_absorpt_correction_T_min 0.842
_exptl_absorpt_correction_type multi-scan
_exptl_absorpt_process_details 'Sadabs, Bruker-AXS'
_exptl_crystal_colour red
_exptl_crystal_density_diffrn 1.346
_exptl_crystal_description needle
_exptl_crystal_F_000 3519
_exptl_crystal_size_max 0.350
_exptl_crystal_size_mid 0.100
_exptl_crystal_size_min 0.080
_refine_diff_density_max 0.394
_refine_diff_density_min -0.271
_refine_diff_density_rms 0.058
_refine_ls_extinction_method none
_refine_ls_goodness_of_fit_ref 1.005
_refine_ls_hydrogen_treatment constr
_refine_ls_matrix_type full
_refine_ls_number_parameters 250
_refine_ls_number_reflns 3329
_refine_ls_number_restraints 0
_refine_ls_restrained_S_all 1.005
_refine_ls_R_factor_all 0.0669
_refine_ls_R_factor_gt 0.0420
_refine_ls_shift/su_max 0.000
_refine_ls_shift/su_mean 0.000
_refine_ls_structure_factor_coef Fsqd
_refine_ls_weighting_details 'w=1/[\s^2^(Fo^2^)+(0.0471P)^2^] where P=(Fo^2^+2Fc^2^)/3'
_refine_ls_weighting_scheme calc
_refine_ls_wR_factor_gt 0.0887
_refine_ls_wR_factor_ref 0.0983
_reflns_Friedel_coverage 0.000
_reflns_number_gt 2456
_reflns_number_total 3329
_reflns_threshold_expression 'I > 2\s(I)'
_cod_data_source_file c7ce01642e2.cif
_cod_data_source_block gs35_sq
_cod_original_cell_volume 8480.1(10)
_cod_database_code 7229433
_shelx_shelxl_version_number 2014/7
_shelx_space_group_comment
;
The symmetry employed for this shelxl refinement is uniquely defined
by the following loop, which should always be used as a source of
symmetry information in preference to the above space-group names.
They are only intended as comments.
;
_shelx_estimated_absorpt_t_min 0.842
_shelx_estimated_absorpt_t_max 0.960
_platon_squeeze_void_probe_radius 1.20

loop_
_space_group_symop_operation_xyz
'x, y, z'
'-y, x-y, z'
'-x+y, -x, z'
'x+2/3, y+1/3, z+1/3'
'-y+2/3, x-y+1/3, z+1/3'
'-x+y+2/3, -x+1/3, z+1/3'
'x+1/3, y+2/3, z+2/3'
'-y+1/3, x-y+2/3, z+2/3'
'-x+y+1/3, -x+2/3, z+2/3'
'-x, -y, -z'
'y, -x+y, -z'
'x-y, x, -z'
'-x+2/3, -y+1/3, -z+1/3'
'y+2/3, -x+y+1/3, -z+1/3'
'x-y+2/3, x+1/3, -z+1/3'
'-x+1/3, -y+2/3, -z+2/3'
'y+1/3, -x+y+2/3, -z+2/3'
'x-y+1/3, x+2/3, -z+2/3'

loop_
_atom_site_label
_atom_site_type_symbol
_atom_site_fract_x
_atom_site_fract_y
_atom_site_fract_z
_atom_site_U_iso_or_equiv
_atom_site_adp_type
_atom_site_occupancy
_atom_site_site_symmetry_order
_atom_site_calc_flag
_atom_site_refinement_flags_posn
_atom_site_refinement_flags_adp
_atom_site_refinement_flags_occupancy
Co1 Co 0.5000 0.5000 1.0000 0.01248(15) Uani 1 2 d S . P
N1 N 0.46465(7) 0.46683(7) 0.8192(2) 0.0145(5) Uani 1 1 d . . .
N2 N 0.50137(7) 0.55800(7) 0.9282(2) 0.0140(5) Uani 1 1 d . . .
N3 N 0.37628(7) 0.24037(7) 0.7618(2) 0.0177(5) Uani 1 1 d . . .
N4 N 0.38671(10) 0.57709(9) 0.1880(3) 0.0381(7) Uani 1 1 d . . .
O1 O 0.40619(9) 0.58030(8) 0.0708(2) 0.0518(7) Uani 1 1 d . . .
O2 O 0.35175(8) 0.58102(9) 0.2022(3) 0.0578(7) Uani 1 1 d . . .
C1 C 0.48322(8) 0.56472(9) 0.7995(3) 0.0165(6) Uani 1 1 d . . .
C2 C 0.44903(9) 0.48407(9) 0.7070(3) 0.0169(6) Uani 1 1 d . . .
C3 C 0.44380(9) 0.41889(9) 0.7918(3) 0.0179(6) Uani 1 1 d . . .
C4 C 0.45821(9) 0.53026(9) 0.6957(3) 0.0174(6) Uani 1 1 d . . .
C5 C 0.52604(9) 0.60216(9) 0.9906(3) 0.0170(6) Uani 1 1 d . . .
C6 C 0.42272(9) 0.33626(9) 0.8358(3) 0.0182(6) Uani 1 1 d . . .
C7 C 0.44812(9) 0.38681(8) 0.8804(3) 0.0169(6) Uani 1 1 d . . .
C8 C 0.43993(9) 0.31921(9) 0.7272(3) 0.0212(6) Uani 1 1 d . . .
H8 H 0.4681 0.3400 0.6762 0.025 Uiso 1 1 calc R U .
C9 C 0.41599(9) 0.40682(9) 0.6602(3) 0.0229(6) Uani 1 1 d . . .
H9 H 0.3986 0.3763 0.6177 0.027 Uiso 1 1 calc R U .
C10 C 0.43990(9) 0.54354(8) 0.5644(3) 0.0191(6) Uani 1 1 d . . .
C11 C 0.35964(9) 0.25695(9) 0.8661(3) 0.0213(6) Uani 1 1 d . . .
H11 H 0.3315 0.2353 0.9156 0.026 Uiso 1 1 calc R U .
C12 C 0.45775(9) 0.54410(9) 0.4259(3) 0.0220(6) Uani 1 1 d . . .
H12 H 0.4816 0.5359 0.4153 0.026 Uiso 1 1 calc R U .
C13 C 0.52216(9) 0.63631(9) 0.9016(3) 0.0214(6) Uani 1 1 d . . .
H13 H 0.5357 0.6690 0.9220 0.026 Uiso 1 1 calc R U .
C14 C 0.41582(9) 0.27192(9) 0.6942(3) 0.0205(6) Uani 1 1 d . . .
H14 H 0.4280 0.2610 0.6188 0.025 Uiso 1 1 calc R U .
C15 C 0.38134(9) 0.30377(9) 0.9050(3) 0.0221(6) Uani 1 1 d . . .
H15 H 0.3680 0.3139 0.9792 0.027 Uiso 1 1 calc R U .
C16 C 0.49579(9) 0.61346(9) 0.7842(3) 0.0217(6) Uani 1 1 d . . .
H16 H 0.4871 0.6268 0.7063 0.026 Uiso 1 1 calc R U .
C17 C 0.41922(9) 0.44682(9) 0.6085(3) 0.0226(6) Uani 1 1 d . . .
H17 H 0.4045 0.4498 0.5228 0.027 Uiso 1 1 calc R U .
C18 C 0.44159(10) 0.55638(9) 0.3032(3) 0.0256(7) Uani 1 1 d . . .
H18 H 0.4546 0.5574 0.2094 0.031 Uiso 1 1 calc R U .
C19 C 0.40623(10) 0.56712(9) 0.3200(3) 0.0268(7) Uani 1 1 d . . .
C20 C 0.40473(9) 0.55530(9) 0.5780(3) 0.0250(6) Uani 1 1 d . . .
H20 H 0.3924 0.5554 0.6722 0.030 Uiso 1 1 calc R U .
C21 C 0.38739(10) 0.56688(10) 0.4557(3) 0.0316(7) Uani 1 1 d . . .
H21 H 0.3631 0.5745 0.4652 0.038 Uiso 1 1 calc R U .

loop_
_atom_site_aniso_label
_atom_site_aniso_U_11
_atom_site_aniso_U_22
_atom_site_aniso_U_33
_atom_site_aniso_U_23
_atom_site_aniso_U_13
_atom_site_aniso_U_12
Co1 0.0114(3) 0.0097(3) 0.0129(2) -0.0002(2) 0.0013(2) 0.0027(2)
N1 0.0133(11) 0.0116(11) 0.0159(10) -0.0019(9) 0.0009(9) 0.0041(9)
N2 0.0102(11) 0.0138(11) 0.0147(10) 0.0014(9) 0.0003(9) 0.0036(9)
N3 0.0205(12) 0.0149(11) 0.0189(11) 0.0012(9) -0.0014(10) 0.0097(10)
N4 0.0401(17) 0.0301(15) 0.0415(16) 0.0070(13) -0.0107(14) 0.0155(13)
O1 0.0781(18) 0.0558(16) 0.0348(13) 0.0065(12) -0.0097(13) 0.0434(15)
O2 0.0367(14) 0.0754(18) 0.0670(16) 0.0228(14) -0.0057(13) 0.0323(14)
C1 0.0136(13) 0.0170(14) 0.0183(13) -0.0002(11) 0.0018(11) 0.0072(11)
C2 0.0145(13) 0.0175(14) 0.0170(12) -0.0005(11) 0.0000(11) 0.0069(11)
C3 0.0178(14) 0.0137(14) 0.0180(13) -0.0039(11) -0.0008(11) 0.0046(11)
C4 0.0127(13) 0.0162(14) 0.0204(13) 0.0014(11) 0.0014(11) 0.0051(11)
C5 0.0174(14) 0.0144(13) 0.0187(13) 0.0003(11) 0.0040(11) 0.0075(11)
C6 0.0230(15) 0.0134(13) 0.0158(12) 0.0004(11) -0.0048(11) 0.0075(12)
C7 0.0159(13) 0.0131(13) 0.0185(13) -0.0016(11) 0.0013(11) 0.0049(11)
C8 0.0189(14) 0.0179(14) 0.0224(13) -0.0010(12) 0.0012(12) 0.0058(12)
C9 0.0257(15) 0.0154(14) 0.0220(14) -0.0057(12) -0.0077(12) 0.0060(12)
C10 0.0165(14) 0.0112(13) 0.0222(14) -0.0012(11) -0.0050(11) 0.0012(11)
C11 0.0229(15) 0.0179(14) 0.0180(13) -0.0002(11) 0.0003(12) 0.0063(12)
C12 0.0230(15) 0.0185(14) 0.0237(14) -0.0022(12) -0.0034(12) 0.0098(12)
C13 0.0255(15) 0.0139(14) 0.0236(14) 0.0002(12) -0.0007(12) 0.0090(12)
C14 0.0237(15) 0.0201(14) 0.0185(13) -0.0018(12) 0.0030(12) 0.0116(13)
C15 0.0270(16) 0.0177(14) 0.0179(13) -0.0044(12) 0.0015(12) 0.0084(13)
C16 0.0245(15) 0.0163(14) 0.0221(13) 0.0016(12) -0.0020(12) 0.0085(12)
C17 0.0255(16) 0.0228(15) 0.0184(13) -0.0031(12) -0.0070(12) 0.0112(13)
C18 0.0290(16) 0.0226(15) 0.0216(14) -0.0016(12) -0.0036(13) 0.0101(13)
C19 0.0291(16) 0.0175(14) 0.0290(16) 0.0050(12) -0.0090(13) 0.0081(13)
C20 0.0239(15) 0.0251(15) 0.0256(15) 0.0012(12) -0.0010(12) 0.0120(13)
C21 0.0223(16) 0.0268(16) 0.0460(19) 0.0071(14) -0.0019(14) 0.0126(14)

loop_
_atom_type_symbol
_atom_type_description
_atom_type_scat_dispersion_real
_atom_type_scat_dispersion_imag
_atom_type_scat_source
C C 0.0033 0.0016 'International Tables Vol C Tables 4.2.6.8 and 6.1.1.4'
H H 0.0000 0.0000 'International Tables Vol C Tables 4.2.6.8 and 6.1.1.4'
N N 0.0061 0.0033 'International Tables Vol C Tables 4.2.6.8 and 6.1.1.4'
O O 0.0106 0.0060 'International Tables Vol C Tables 4.2.6.8 and 6.1.1.4'
Co Co 0.3494 0.9721 'International Tables Vol C Tables 4.2.6.8 and 6.1.1.4'

loop_
_geom_angle_atom_site_label_1
_geom_angle_atom_site_label_2
_geom_angle_atom_site_label_3
_geom_angle
_geom_angle_site_symmetry_1
_geom_angle_site_symmetry_3
N2 Co1 N2 180.0 . 10_667
N2 Co1 N1 88.70(8) . .
N2 Co1 N1 91.30(8) 10_667 .
N2 Co1 N1 91.30(8) . 10_667
N2 Co1 N1 88.70(8) 10_667 10_667
N1 Co1 N1 180.00(13) . 10_667
N2 Co1 N3 86.50(8) . 17_556
N2 Co1 N3 93.50(8) 10_667 17_556
N1 Co1 N3 97.09(7) . 17_556
N1 Co1 N3 82.91(7) 10_667 17_556
N2 Co1 N3 93.50(8) . 5
N2 Co1 N3 86.50(8) 10_667 5
N1 Co1 N3 82.91(7) . 5
N1 Co1 N3 97.09(7) 10_667 5
N3 Co1 N3 180.00(6) 17_556 5
C2 N1 C3 104.79(19) . .
C2 N1 Co1 128.41(16) . .
C3 N1 Co1 126.05(16) . .
C5 N2 C1 104.9(2) . .
C5 N2 Co1 125.99(16) . .
C1 N2 Co1 128.73(16) . .
C14 N3 C11 116.6(2) . .
C14 N3 Co1 119.35(16) . 9_554
C11 N3 Co1 122.77(16) . 9_554
O2 N4 O1 124.0(3) . .
O2 N4 C19 118.0(3) . .
O1 N4 C19 117.9(3) . .
N2 C1 C4 125.3(2) . .
N2 C1 C16 110.5(2) . .
C4 C1 C16 124.1(2) . .
N1 C2 C4 125.1(2) . .
N1 C2 C17 110.5(2) . .
C4 C2 C17 124.3(2) . .
N1 C3 C7 125.0(2) . .
N1 C3 C9 110.3(2) . .
C7 C3 C9 124.7(2) . .
C1 C4 C2 123.6(2) . .
C1 C4 C10 118.1(2) . .
C2 C4 C10 118.3(2) . .
N2 C5 C7 125.8(2) . 10_667
N2 C5 C13 110.4(2) . .
C7 C5 C13 123.8(2) 10_667 .
C8 C6 C15 117.0(2) . .
C8 C6 C7 121.9(2) . .
C15 C6 C7 121.1(2) . .
C3 C7 C5 125.3(2) . 10_667
C3 C7 C6 118.0(2) . .
C5 C7 C6 116.7(2) 10_667 .
C14 C8 C6 119.3(2) . .
C14 C8 H8 120.3 . .
C6 C8 H8 120.3 . .
C17 C9 C3 107.1(2) . .
C17 C9 H9 126.4 . .
C3 C9 H9 126.4 . .
C12 C10 C20 118.7(2) . .
C12 C10 C4 120.3(2) . .
C20 C10 C4 121.0(2) . .
N3 C11 C15 123.2(2) . .
N3 C11 H11 118.4 . .
C15 C11 H11 118.4 . .
C18 C12 C10 121.4(3) . .
C18 C12 H12 119.3 . .
C10 C12 H12 119.3 . .
C16 C13 C5 107.4(2) . .
C16 C13 H13 126.3 . .
C5 C13 H13 126.3 . .
N3 C14 C8 123.9(2) . .
N3 C14 H14 118.0 . .
C8 C14 H14 118.0 . .
C11 C15 C6 120.0(2) . .
C11 C15 H15 120.0 . .
C6 C15 H15 120.0 . .
C13 C16 C1 106.7(2) . .
C13 C16 H16 126.7 . .
C1 C16 H16 126.7 . .
C9 C17 C2 107.3(2) . .
C9 C17 H17 126.4 . .
C2 C17 H17 126.4 . .
C19 C18 C12 118.5(3) . .
C19 C18 H18 120.7 . .
C12 C18 H18 120.7 . .
C18 C19 C21 121.9(2) . .
C18 C19 N4 118.6(3) . .
C21 C19 N4 119.4(3) . .
C21 C20 C10 120.8(3) . .
C21 C20 H20 119.6 . .
C10 C20 H20 119.6 . .
C19 C21 C20 118.7(3) . .
C19 C21 H21 120.7 . .
C20 C21 H21 120.7 . .

loop_
_geom_bond_atom_site_label_1
_geom_bond_atom_site_label_2
_geom_bond_distance
_geom_bond_site_symmetry_2
Co1 N2 1.9886(19) .
Co1 N2 1.9886(19) 10_667
Co1 N1 1.9971(19) .
Co1 N1 1.9971(19) 10_667
Co1 N3 2.272(2) 17_556
Co1 N3 2.272(2) 5
N1 C2 1.385(3) .
N1 C3 1.386(3) .
N2 C5 1.378(3) .
N2 C1 1.383(3) .
N3 C14 1.337(3) .
N3 C11 1.340(3) .
N3 Co1 2.273(2) 9_554
N4 O2 1.221(3) .
N4 O1 1.223(3) .
N4 C19 1.475(4) .
C1 C4 1.385(3) .
C1 C16 1.442(3) .
C2 C4 1.391(3) .
C2 C17 1.435(3) .
C3 C7 1.388(3) .
C3 C9 1.438(3) .
C4 C10 1.499(3) .
C5 C7 1.388(3) 10_667
C5 C13 1.438(3) .
C6 C8 1.388(3) .
C6 C15 1.388(4) .
C6 C7 1.490(3) .
C7 C5 1.388(3) 10_667
C8 C14 1.375(3) .
C8 H8 0.9500 .
C9 C17 1.346(4) .
C9 H9 0.9500 .
C10 C12 1.389(3) .
C10 C20 1.391(4) .
C11 C15 1.376(3) .
C11 H11 0.9500 .
C12 C18 1.382(4) .
C12 H12 0.9500 .
C13 C16 1.345(3) .
C13 H13 0.9500 .
C14 H14 0.9500 .
C15 H15 0.9500 .
C16 H16 0.9500 .
C17 H17 0.9500 .
C18 C19 1.377(4) .
C18 H18 0.9500 .
C19 C21 1.383(4) .
C20 C21 1.389(4) .
C20 H20 0.9500 .
C21 H21 0.9500 .

loop_
_platon_squeeze_void_nr
_platon_squeeze_void_average_x
_platon_squeeze_void_average_y
_platon_squeeze_void_average_z
_platon_squeeze_void_volume
_platon_squeeze_void_count_electrons
_platon_squeeze_void_content
1 0.000 0.000 -0.001 323 100 'crystallization solvent'
2 0.014 0.266 0.945 13 0 ' '
3 0.067 0.414 0.612 12 0 ' '
4 0.081 0.680 0.721 12 0 ' '
5 0.333 0.667 0.631 322 100 'crystallization solvent'
6 0.253 0.986 0.945 13 0 ' '
7 0.266 0.253 0.055 13 0 ' '
8 0.320 0.400 0.721 12 0 ' '
9 0.347 0.933 0.612 12 0 ' '
10 0.400 0.081 0.279 12 0 ' '
11 0.414 0.347 0.388 12 0 ' '
12 0.667 0.333 0.298 322 100 'crystallization solvent'
13 0.586 0.653 0.612 12 0 ' '
14 0.600 0.919 0.721 13 0 ' '
15 0.653 0.067 0.388 13 0 ' '
16 0.680 0.600 0.279 12 0 ' '
17 0.734 0.747 0.945 13 0 ' '
18 0.747 0.014 0.055 13 0 ' '
19 0.919 0.320 0.279 12 0 ' '
20 0.933 0.586 0.388 12 0 ' '
21 0.986 0.734 0.055 12 0 ' '
